data_4070917
loop_
_publ_author_name
'Crimmin, Mark R.'
'Barrett, Anthony G. M.'
'Hill, Michael S.'
'Hitchcock, Peter B.'
'Procopiou, Panayiotis A.'

_publ_section_title
;
 Heavier Group 2 Element Catalyzed Hydrophosphination of Carbodiimides
;
_journal_issue 4
_journal_name_full Organometallics
_journal_page_first 497
_journal_paper_doi 10.1021/om7011198
_journal_volume 27
_journal_year 2008
_chemical_compound_source 'synthesis as described'
_chemical_formula_moiety 'C52 H73 Ca N4 O P, 0.5(C6 H14)'
_chemical_formula_sum 'C55 H80 Ca N4 O P'
_chemical_formula_weight 884.28
_chemical_name_systematic
;
 ?
;
_space_group_IT_number 14
_symmetry_cell_setting monoclinic
_symmetry_Int_Tables_number 14
_symmetry_space_group_name_Hall '-P 2ybc'
_symmetry_space_group_name_H-M 'P 1 21/c 1'
_atom_sites_solution_hydrogens geom
_atom_sites_solution_primary direct
_atom_sites_solution_secondary difmap
_audit_conform_dict_location ftp://ftp.iucr.org/pub/cif_core.dic
_audit_conform_dict_name cif_core.dic
_audit_conform_dict_version 2.3
_audit_creation_date 2006-11-02T10:41:29-00:00
_audit_creation_method 'WinGX routine CIF_UPDATE'
_cell_angle_alpha 90
_cell_angle_beta 103.202(1)
_cell_angle_gamma 90
_cell_formula_units_Z 4
_cell_length_a 13.2577(2)
_cell_length_b 14.4217(3)
_cell_length_c 28.4727(4)
_cell_measurement_reflns_used 39264
_cell_measurement_temperature 173(2)
_cell_measurement_theta_max 26.022
_cell_measurement_theta_min 3.395
_cell_measurement_wavelength 0.71073
_cell_volume 5300.06(16)
_computing_cell_refinement 'HKL Scalepack (Otwinowski & Minor 1997)'
_computing_data_collection 'Collect (Nonius BV, 1997-2000)'
_computing_data_reduction 'HKL Denzo and Scalepack (Otwinowski & Minor 1997)'
_computing_molecular_graphics 'Ortep-3 for Windows (Farrugia, 1997)'
_computing_publication_material 'WinGX publication routines (Farrugia, 1999)'
_computing_structure_refinement 'SHELXL-97 (Sheldrick, 1997)'
_computing_structure_solution 'SHELXS-86 (Sheldrick, 1986)'
_diffrn_ambient_temperature 173(2)
_diffrn_detector 'CCD plate'
_diffrn_detector_area_resol_mean 9
_diffrn_measured_fraction_theta_full 0.995
_diffrn_measured_fraction_theta_max 0.995
_diffrn_measurement_device '95mm CCD camera on \k-goniostat'
_diffrn_measurement_device_type KappaCCD
_diffrn_measurement_method 'CCD rotation images, thick slices'
_diffrn_orient_matrix_type 'by Nonius Collect from scalepack cell'
_diffrn_orient_matrix_UB_11 -0.163336E-1
_diffrn_orient_matrix_UB_12 -0.478155E-1
_diffrn_orient_matrix_UB_13 -0.260705E-1
_diffrn_orient_matrix_UB_21 0.715353E-1
_diffrn_orient_matrix_UB_22 0.63959E-2
_diffrn_orient_matrix_UB_23 -0.5485E-2
_diffrn_orient_matrix_UB_31 0.248664E-1
_diffrn_orient_matrix_UB_32 -0.498076E-1
_diffrn_orient_matrix_UB_33 0.243235E-1
_diffrn_radiation_monochromator graphite
_diffrn_radiation_probe x-ray
_diffrn_radiation_type MoK\a
_diffrn_radiation_wavelength 0.71073
_diffrn_reflns_av_R_equivalents 0.0562
_diffrn_reflns_av_unetI/netI 0.0417
_diffrn_reflns_limit_h_max 16
_diffrn_reflns_limit_h_min -16
_diffrn_reflns_limit_k_max 17
_diffrn_reflns_limit_k_min -17
_diffrn_reflns_limit_l_max 35
_diffrn_reflns_limit_l_min -35
_diffrn_reflns_number 52237
_diffrn_reflns_theta_full 25.99
_diffrn_reflns_theta_max 25.99
_diffrn_reflns_theta_min 3.4
_diffrn_source 'Enraf Nonius FR590'
_exptl_absorpt_coefficient_mu 0.188
_exptl_absorpt_correction_T_max 0.9702
_exptl_absorpt_correction_T_min 0.9047
_exptl_absorpt_correction_type multi-scan
_exptl_absorpt_process_details
;
        [c.f. r.h. blessing, acta cryst. (1995), a51, 33-38]
;
_exptl_crystal_colour colourless
_exptl_crystal_density_diffrn 1.108
_exptl_crystal_density_method 'not measured'
_exptl_crystal_description prism
_exptl_crystal_F_000 1924
_exptl_crystal_size_max 0.35
_exptl_crystal_size_mid 0.35
_exptl_crystal_size_min 0.25
_refine_diff_density_max 0.331
_refine_diff_density_min -0.296
_refine_diff_density_rms 0.041
_refine_ls_extinction_method none
_refine_ls_goodness_of_fit_ref 0.989
_refine_ls_hydrogen_treatment constr
_refine_ls_matrix_type full
_refine_ls_number_parameters 573
_refine_ls_number_reflns 10351
_refine_ls_number_restraints 0
_refine_ls_restrained_S_all 0.989
_refine_ls_R_factor_all 0.0684
_refine_ls_R_factor_gt 0.0449
_refine_ls_shift/su_max 0.001
_refine_ls_shift/su_mean 0
_refine_ls_structure_factor_coef Fsqd
_refine_ls_weighting_details 'calc w=1/[\s^2^(Fo^2^)+(0.0535P)^2^+2.4378P] where P=(Fo^2^+2Fc^2^)/3'
_refine_ls_weighting_scheme calc
_refine_ls_wR_factor_gt 0.1052
_refine_ls_wR_factor_ref 0.1177
_reflns_number_gt 7802
_reflns_number_total 10351
_reflns_threshold_expression >2sigma(I)
_cod_data_source_file om7011198-file001.cif
_cod_data_source_block nov206
_cod_original_sg_symbol_H-M 'P 21/c'
_cod_database_code 4070917

loop_
_symmetry_equiv_pos_as_xyz
'x, y, z'
'-x, y+1/2, -z+1/2'
'-x, -y, -z'
'x, -y-1/2, z-1/2'

loop_
_atom_site_label
_atom_site_type_symbol
_atom_site_fract_x
_atom_site_fract_y
_atom_site_fract_z
_atom_site_U_iso_or_equiv
_atom_site_adp_type
_atom_site_occupancy
_atom_site_symmetry_multiplicity
_atom_site_calc_flag
_atom_site_refinement_flags
_atom_site_disorder_assembly
_atom_site_disorder_group
Ca Ca 0.71225(3) 0.77907(2) 0.160297(12) 0.02473(10) Uani 1 1 d . B .
P P 0.62269(4) 0.69749(4) -0.005273(17) 0.03779(14) Uani 1 1 d . . .
O O 0.71760(11) 0.66536(10) 0.22155(5) 0.0410(3) Uani 1 1 d . . .
N1 N 0.86659(11) 0.85705(10) 0.20071(5) 0.0269(3) Uani 1 1 d . . .
N2 N 0.64118(11) 0.89060(10) 0.20488(5) 0.0275(3) Uani 1 1 d . . .
N3 N 0.66161(13) 0.82202(10) 0.07703(5) 0.0329(4) Uani 1 1 d . . .
N4 N 0.65961(12) 0.66886(10) 0.09417(5) 0.0307(3) Uani 1 1 d . . .
C1 C 0.85675(13) 0.94643(13) 0.18940(6) 0.0289(4) Uani 1 1 d . B .
C2 C 0.76306(14) 0.99621(13) 0.18191(6) 0.0291(4) Uani 1 1 d . . .
H2 H 0.764 1.0541 0.1661 0.035 Uiso 1 1 calc R B .
C3 C 0.66820(13) 0.97501(12) 0.19382(6) 0.0269(4) Uani 1 1 d . B .
C4 C 0.94982(15) 1.00265(15) 0.18315(8) 0.0416(5) Uani 1 1 d . . .
H4A H 1.0135 0.974 0.2018 0.062 Uiso 1 1 calc R B .
H4B H 0.9443 1.066 0.1947 0.062 Uiso 1 1 calc R . .
H4C H 0.9517 1.0042 0.1489 0.062 Uiso 1 1 calc R . .
C5 C 0.59467(15) 1.05613(13) 0.19266(7) 0.0343(4) Uani 1 1 d . . .
H5A H 0.5387 1.0523 0.1635 0.051 Uiso 1 1 calc R B .
H5B H 0.6326 1.1144 0.1924 0.051 Uiso 1 1 calc R . .
H5C H 0.5653 1.0541 0.2213 0.051 Uiso 1 1 calc R . .
C6 C 0.96748(13) 0.81639(13) 0.21560(6) 0.0292(4) Uani 1 1 d . B .
C7 C 1.01337(14) 0.80971(14) 0.26555(7) 0.0344(4) Uani 1 1 d . . .
C8 C 1.10759(15) 0.76293(16) 0.27958(8) 0.0434(5) Uani 1 1 d . B .
H8 H 1.1396 0.7585 0.3129 0.052 Uiso 1 1 calc R . .
C9 C 1.15537(16) 0.72315(16) 0.24656(8) 0.0466(5) Uani 1 1 d . . .
H9 H 1.2192 0.6912 0.2571 0.056 Uiso 1 1 calc R B .
C10 C 1.11016(15) 0.72995(15) 0.19815(8) 0.0427(5) Uani 1 1 d . B .
H10 H 1.1432 0.702 0.1754 0.051 Uiso 1 1 calc R . .
C11 C 1.01685(14) 0.77701(14) 0.18173(7) 0.0345(4) Uani 1 1 d . . .
C12 C 0.96088(16) 0.85077(16) 0.30287(7) 0.0426(5) Uani 1 1 d . B .
H12 H 0.8846 0.8417 0.2907 0.051 Uiso 1 1 calc R . .
C13 C 0.9922(2) 0.8020(2) 0.35193(8) 0.0664(7) Uani 1 1 d . . .
H13A H 0.9863 0.7347 0.3472 0.1 Uiso 1 1 calc R B .
H13B H 0.9463 0.8221 0.3725 0.1 Uiso 1 1 calc R . .
H13C H 1.0639 0.818 0.3674 0.1 Uiso 1 1 calc R . .
C14 C 0.9797(2) 0.95433(19) 0.30950(9) 0.0648(7) Uani 1 1 d . . .
H14A H 1.0544 0.9665 0.3175 0.097 Uiso 1 1 calc R B .
H14B H 0.9494 0.9767 0.3357 0.097 Uiso 1 1 calc R . .
H14C H 0.9475 0.9867 0.2796 0.097 Uiso 1 1 calc R . .
C15 C 0.96965(16) 0.77996(16) 0.12795(7) 0.0429(5) Uani 1 1 d . B .
H15 H 0.9064 0.8199 0.1227 0.051 Uiso 1 1 calc R . .
C16 C 1.0436(2) 0.8225(2) 0.09959(9) 0.0696(8) Uani 1 1 d . . .
H16A H 1.0669 0.8834 0.1132 0.104 Uiso 1 1 calc R B .
H16B H 1.0074 0.8297 0.0657 0.104 Uiso 1 1 calc R . .
H16C H 1.1036 0.7818 0.1018 0.104 Uiso 1 1 calc R . .
C17 C 0.9357(2) 0.6831(2) 0.10956(9) 0.0694(8) Uani 1 1 d . . .
H17A H 0.9966 0.6431 0.1131 0.104 Uiso 1 1 calc R B .
H17B H 0.8997 0.6865 0.0755 0.104 Uiso 1 1 calc R . .
H17C H 0.8887 0.6575 0.1283 0.104 Uiso 1 1 calc R . .
C18 C 0.55545(14) 0.88068(12) 0.22727(6) 0.0283(4) Uani 1 1 d . B .
C19 C 0.57173(15) 0.89482(13) 0.27757(7) 0.0332(4) Uani 1 1 d . . .
C20 C 0.48829(16) 0.88326(14) 0.29915(7) 0.0405(5) Uani 1 1 d . B .
H20 H 0.4978 0.8941 0.3328 0.049 Uiso 1 1 calc R . .
C21 C 0.39230(17) 0.85643(16) 0.27285(8) 0.0473(5) Uani 1 1 d . . .
H21 H 0.3362 0.8495 0.2882 0.057 Uiso 1 1 calc R B .
C22 C 0.37784(16) 0.83963(15) 0.22396(8) 0.0423(5) Uani 1 1 d . B .
H22 H 0.312 0.8194 0.2061 0.051 Uiso 1 1 calc R . .
C23 C 0.45847(14) 0.85190(13) 0.20040(7) 0.0329(4) Uani 1 1 d . . .
C24 C 0.67735(16) 0.92102(15) 0.30837(7) 0.0408(5) Uani 1 1 d . B .
H24 H 0.7297 0.9118 0.2885 0.049 Uiso 1 1 calc R . .
C25 C 0.7087(2) 0.8610(2) 0.35299(10) 0.0778(9) Uani 1 1 d . . .
H25A H 0.6605 0.8712 0.374 0.117 Uiso 1 1 calc R B .
H25B H 0.7791 0.8775 0.3704 0.117 Uiso 1 1 calc R . .
H25C H 0.7068 0.7956 0.3435 0.117 Uiso 1 1 calc R . .
C26 C 0.6821(2) 1.02196(19) 0.32413(10) 0.0679(7) Uani 1 1 d . . .
H26A H 0.6657 1.062 0.2956 0.102 Uiso 1 1 calc R B .
H26B H 0.752 1.0362 0.343 0.102 Uiso 1 1 calc R . .
H26C H 0.6319 1.0327 0.344 0.102 Uiso 1 1 calc R . .
C27 C 0.43702(14) 0.83458(14) 0.14625(7) 0.0345(4) Uani 1 1 d . B .
H27 H 0.5033 0.8441 0.1357 0.041 Uiso 1 1 calc R . .
C28 C 0.35755(17) 0.90312(16) 0.11858(8) 0.0463(5) Uani 1 1 d . . .
H28A H 0.2924 0.8965 0.129 0.069 Uiso 1 1 calc R B .
H28B H 0.3454 0.8904 0.0839 0.069 Uiso 1 1 calc R . .
H28C H 0.3838 0.9665 0.125 0.069 Uiso 1 1 calc R . .
C29 C 0.40113(19) 0.73499(16) 0.13362(9) 0.0517(6) Uani 1 1 d . . .
H29A H 0.4542 0.6917 0.1504 0.078 Uiso 1 1 calc R B .
H29B H 0.39 0.7257 0.0987 0.078 Uiso 1 1 calc R . .
H29C H 0.3362 0.7238 0.1436 0.078 Uiso 1 1 calc R . .
C30 C 0.49532(17) 0.74706(14) -0.03088(7) 0.0379(5) Uani 1 1 d . . .
C31 C 0.42755(17) 0.77251(14) -0.00232(7) 0.0410(5) Uani 1 1 d . . .
H31 H 0.4519 0.7751 0.0317 0.049 Uiso 1 1 calc R . .
C32 C 0.32516(18) 0.79406(16) -0.02280(8) 0.0494(6) Uani 1 1 d . . .
H32 H 0.2798 0.8109 -0.0028 0.059 Uiso 1 1 calc R . .
C33 C 0.28854(19) 0.79116(16) -0.07253(8) 0.0518(6) Uani 1 1 d . . .
H33 H 0.2183 0.806 -0.0866 0.062 Uiso 1 1 calc R . .
C34 C 0.35471(19) 0.76664(16) -0.10115(8) 0.0512(6) Uani 1 1 d . . .
H34 H 0.3301 0.7652 -0.1352 0.061 Uiso 1 1 calc R . .
C35 C 0.45655(19) 0.74403(15) -0.08098(7) 0.0461(5) Uani 1 1 d . . .
H35 H 0.5009 0.7262 -0.1013 0.055 Uiso 1 1 calc R . .
C36 C 0.71566(17) 0.76216(14) -0.03139(7) 0.0393(5) Uani 1 1 d . . .
C37 C 0.69769(18) 0.84097(15) -0.06066(7) 0.0429(5) Uani 1 1 d . . .
H37 H 0.6302 0.8671 -0.0691 0.051 Uiso 1 1 calc R . .
C38 C 0.77753(19) 0.88131(17) -0.07738(8) 0.0507(6) Uani 1 1 d . . .
H38 H 0.7643 0.9352 -0.097 0.061 Uiso 1 1 calc R . .
C39 C 0.8762(2) 0.84434(19) -0.06586(8) 0.0573(6) Uani 1 1 d . . .
H39 H 0.9308 0.8732 -0.077 0.069 Uiso 1 1 calc R . .
C40 C 0.8948(2) 0.76519(18) -0.03804(8) 0.0561(6) Uani 1 1 d . . .
H40 H 0.9623 0.739 -0.0301 0.067 Uiso 1 1 calc R . .
C41 C 0.81494(18) 0.72392(16) -0.02169(7) 0.0476(6) Uani 1 1 d . . .
H41 H 0.8281 0.6683 -0.0034 0.057 Uiso 1 1 calc R . .
C42 C 0.65010(14) 0.73538(13) 0.06104(6) 0.0303(4) Uani 1 1 d . B .
C43 C 0.65029(15) 0.90285(13) 0.04540(6) 0.0324(4) Uani 1 1 d . B .
H43 H 0.6196 0.8825 0.0116 0.039 Uiso 1 1 calc R . .
C44 C 0.75577(16) 0.94717(14) 0.04713(7) 0.0408(5) Uani 1 1 d . . .
H44A H 0.7858 0.9688 0.08 0.061 Uiso 1 1 calc R B .
H44B H 0.7472 0.9999 0.0248 0.061 Uiso 1 1 calc R . .
H44C H 0.802 0.9013 0.0377 0.061 Uiso 1 1 calc R . .
C45 C 0.57756(16) 0.97269(13) 0.06049(7) 0.0356(4) Uani 1 1 d . . .
H45A H 0.5087 0.945 0.0567 0.053 Uiso 1 1 calc R B .
H45B H 0.5727 1.0281 0.0402 0.053 Uiso 1 1 calc R . .
H45C H 0.6045 0.9899 0.0943 0.053 Uiso 1 1 calc R . .
C46 C 0.64585(15) 0.57030(12) 0.08148(7) 0.0332(4) Uani 1 1 d . B .
H46 H 0.6733 0.5587 0.0521 0.04 Uiso 1 1 calc R . .
C47 C 0.7075(2) 0.51202(15) 0.12272(8) 0.0548(6) Uani 1 1 d . . .
H47A H 0.781 0.5287 0.1286 0.082 Uiso 1 1 calc R B .
H47B H 0.699 0.4462 0.1142 0.082 Uiso 1 1 calc R . .
H47C H 0.6822 0.5236 0.1519 0.082 Uiso 1 1 calc R . .
C48 C 0.53240(17) 0.54231(15) 0.07078(9) 0.0534(6) Uani 1 1 d . . .
H48A H 0.5046 0.5532 0.0994 0.08 Uiso 1 1 calc R B .
H48B H 0.526 0.4764 0.0623 0.08 Uiso 1 1 calc R . .
H48C H 0.4934 0.5793 0.0438 0.08 Uiso 1 1 calc R . .
C49 C 0.62976(16) 0.63436(17) 0.23928(9) 0.0503(6) Uani 1 1 d . B .
H49A H 0.5907 0.5863 0.2177 0.06 Uiso 1 1 calc R A 1
H49B H 0.5826 0.6868 0.241 0.06 Uiso 1 1 calc R A 1
C50 C 0.67269(18) 0.5954(2) 0.28856(9) 0.0623(7) Uani 0.512(10) 1 d P B 1
H50A H 0.6521 0.5296 0.29 0.075 Uiso 0.512(10) 1 calc PR B 1
H50B H 0.6465 0.6307 0.3131 0.075 Uiso 0.512(10) 1 calc PR B 1
C51 C 0.7895(3) 0.6035(5) 0.29768(19) 0.0484(16) Uiso 0.512(10) 1 d P B 1
H51A H 0.8152 0.656 0.3196 0.058 Uiso 0.512(10) 1 calc PR B 1
H51B H 0.8237 0.5457 0.3119 0.058 Uiso 0.512(10) 1 calc PR B 1
C52 C 0.80841(17) 0.62001(19) 0.24906(8) 0.0560(6) Uani 0.512(10) 1 d P B 1
H52A H 0.8702 0.6597 0.2512 0.067 Uiso 0.512(10) 1 calc PR B 1
H52B H 0.82 0.5605 0.2337 0.067 Uiso 0.512(10) 1 calc PR B 1
C50A C 0.67269(18) 0.5954(2) 0.28856(9) 0.0623(7) Uani 0.488(10) 1 d P B 2
H50C H 0.6286 0.5448 0.2962 0.075 Uiso 0.488(10) 1 calc PR B 2
H50D H 0.6805 0.6439 0.3137 0.075 Uiso 0.488(10) 1 calc PR B 2
C51A C 0.7791(4) 0.5585(5) 0.28333(19) 0.0440(16) Uiso 0.488(10) 1 d P B 2
H51C H 0.8303 0.5606 0.3146 0.053 Uiso 0.488(10) 1 calc PR B 2
H51D H 0.7733 0.4939 0.2712 0.053 Uiso 0.488(10) 1 calc PR B 2
C52A C 0.80841(17) 0.62001(19) 0.24906(8) 0.0560(6) Uani 0.488(10) 1 d P B 2
H52C H 0.8581 0.6668 0.2662 0.067 Uiso 0.488(10) 1 calc PR B 2
H52D H 0.8424 0.5845 0.2272 0.067 Uiso 0.488(10) 1 calc PR B 2
C1S C 0.94950(19) 0.48398(19) -0.01558(9) 0.0611(7) Uani 1 1 d . . 2
H1S1 H 0.9634 0.4312 -0.0355 0.073 Uiso 1 1 calc R . 2
H1S2 H 0.9201 0.5349 -0.0378 0.073 Uiso 1 1 calc R . 2
C2S C 0.8690(2) 0.45410(19) 0.01153(11) 0.0673(7) Uani 1 1 d . C 2
H2S1 H 0.8958 0.4 0.032 0.081 Uiso 1 1 calc R C 2
H2S2 H 0.8581 0.5052 0.0331 0.081 Uiso 1 1 calc R C 2
C3S C 0.7661(2) 0.4287(2) -0.02110(13) 0.0915(10) Uani 1 1 d . C 2
H3S1 H 0.7175 0.4104 -0.0015 0.137 Uiso 1 1 calc R C 2
H3S2 H 0.7757 0.3769 -0.0419 0.137 Uiso 1 1 calc R C 2
H3S3 H 0.7382 0.4822 -0.0411 0.137 Uiso 1 1 calc R C 2

loop_
_atom_site_aniso_label
_atom_site_aniso_U_11
_atom_site_aniso_U_22
_atom_site_aniso_U_33
_atom_site_aniso_U_23
_atom_site_aniso_U_13
_atom_site_aniso_U_12
Ca 0.02558(18) 0.02339(19) 0.02368(18) -0.00079(14) 0.00245(14) -0.00107(14)
P 0.0558(3) 0.0280(3) 0.0257(2) -0.0030(2) 0.0013(2) 0.0038(2)
O 0.0432(8) 0.0384(8) 0.0405(8) 0.0118(6) 0.0079(6) -0.0016(6)
N1 0.0224(7) 0.0291(8) 0.0282(8) 0.0006(6) 0.0037(6) -0.0008(6)
N2 0.0258(8) 0.0259(8) 0.0305(8) -0.0014(6) 0.0059(6) -0.0015(6)
N3 0.0483(10) 0.0218(8) 0.0259(8) -0.0003(6) 0.0028(7) 0.0004(7)
N4 0.0406(9) 0.0215(8) 0.0277(8) -0.0002(6) 0.0029(7) -0.0023(7)
C1 0.0274(9) 0.0323(10) 0.0260(9) -0.0017(8) 0.0039(7) -0.0059(8)
C2 0.0305(10) 0.0254(10) 0.0303(9) 0.0031(7) 0.0044(8) -0.0025(8)
C3 0.0288(9) 0.0276(10) 0.0224(8) -0.0016(7) 0.0016(7) 0.0002(7)
C4 0.0327(11) 0.0360(12) 0.0563(13) 0.0029(10) 0.0107(9) -0.0073(9)
C5 0.0345(10) 0.0268(10) 0.0421(11) 0.0032(8) 0.0098(9) 0.0035(8)
C6 0.0213(9) 0.0286(10) 0.0355(10) 0.0036(8) 0.0020(7) -0.0037(7)
C7 0.0249(9) 0.0390(11) 0.0367(10) 0.0050(9) 0.0014(8) -0.0054(8)
C8 0.0292(10) 0.0551(14) 0.0415(11) 0.0140(10) -0.0013(9) -0.0011(10)
C9 0.0273(10) 0.0510(14) 0.0583(14) 0.0139(11) 0.0034(10) 0.0071(10)
C10 0.0305(10) 0.0451(13) 0.0535(13) 0.0015(10) 0.0117(9) 0.0033(9)
C11 0.0269(9) 0.0367(11) 0.0394(11) 0.0017(9) 0.0067(8) -0.0010(8)
C12 0.0346(11) 0.0573(14) 0.0328(10) 0.0001(10) 0.0013(8) -0.0032(10)
C13 0.0658(17) 0.094(2) 0.0386(13) 0.0096(13) 0.0110(12) 0.0069(15)
C14 0.0750(18) 0.0642(18) 0.0529(15) -0.0149(13) 0.0101(13) -0.0027(14)
C15 0.0349(11) 0.0572(14) 0.0373(11) -0.0045(10) 0.0098(9) 0.0077(10)
C16 0.0568(16) 0.104(2) 0.0527(15) 0.0125(15) 0.0218(13) 0.0050(15)
C17 0.0684(17) 0.0751(19) 0.0568(15) -0.0208(14) -0.0018(13) 0.0011(15)
C18 0.0315(10) 0.0202(9) 0.0346(10) 0.0013(7) 0.0106(8) 0.0014(7)
C19 0.0382(11) 0.0285(10) 0.0344(10) 0.0023(8) 0.0115(8) 0.0043(8)
C20 0.0490(13) 0.0399(12) 0.0356(10) 0.0041(9) 0.0162(10) 0.0019(10)
C21 0.0461(13) 0.0518(14) 0.0513(13) 0.0060(11) 0.0261(11) -0.0044(11)
C22 0.0342(11) 0.0448(13) 0.0498(12) 0.0016(10) 0.0136(9) -0.0101(9)
C23 0.0342(10) 0.0275(10) 0.0379(10) 0.0020(8) 0.0099(8) -0.0003(8)
C24 0.0383(11) 0.0530(14) 0.0310(10) -0.0039(9) 0.0076(9) 0.0043(10)
C25 0.0792(19) 0.0670(19) 0.0686(17) 0.0162(14) -0.0219(15) 0.0030(15)
C26 0.0721(18) 0.0563(17) 0.0655(16) -0.0029(13) -0.0045(14) -0.0157(14)
C27 0.0270(10) 0.0365(11) 0.0390(10) -0.0027(8) 0.0055(8) -0.0040(8)
C28 0.0425(12) 0.0485(14) 0.0443(12) -0.0010(10) 0.0028(10) 0.0032(10)
C29 0.0610(15) 0.0402(13) 0.0541(13) -0.0089(10) 0.0131(11) -0.0074(11)
C30 0.0512(12) 0.0273(10) 0.0301(10) -0.0005(8) -0.0014(9) -0.0049(9)
C31 0.0503(13) 0.0332(11) 0.0343(10) 0.0008(9) -0.0011(9) -0.0051(9)
C32 0.0504(13) 0.0444(14) 0.0497(13) 0.0010(10) 0.0037(11) -0.0078(11)
C33 0.0480(13) 0.0414(13) 0.0552(14) 0.0039(11) -0.0104(11) -0.0083(10)
C34 0.0647(15) 0.0414(13) 0.0363(11) 0.0010(10) -0.0118(11) -0.0091(11)
C35 0.0629(15) 0.0373(12) 0.0324(10) -0.0027(9) -0.0012(10) -0.0030(10)
C36 0.0551(13) 0.0374(12) 0.0238(9) -0.0047(8) 0.0054(9) 0.0094(10)
C37 0.0553(13) 0.0424(12) 0.0302(10) -0.0005(9) 0.0085(10) 0.0116(10)
C38 0.0680(16) 0.0489(14) 0.0390(12) 0.0065(10) 0.0201(11) 0.0117(12)
C39 0.0608(16) 0.0665(17) 0.0500(14) -0.0020(12) 0.0234(12) 0.0081(13)
C40 0.0575(15) 0.0674(17) 0.0441(13) -0.0011(12) 0.0133(11) 0.0220(13)
C41 0.0627(15) 0.0450(13) 0.0337(11) -0.0007(9) 0.0081(10) 0.0175(11)
C42 0.0339(10) 0.0295(10) 0.0258(9) -0.0030(7) 0.0030(8) 0.0011(8)
C43 0.0471(11) 0.0236(10) 0.0240(9) 0.0016(7) 0.0027(8) 0.0014(8)
C44 0.0520(13) 0.0324(11) 0.0371(11) 0.0021(9) 0.0086(9) -0.0015(9)
C45 0.0478(12) 0.0264(10) 0.0298(10) 0.0012(8) 0.0031(8) 0.0019(9)
C46 0.0451(11) 0.0222(10) 0.0312(9) -0.0021(8) 0.0063(8) -0.0013(8)
C47 0.0715(16) 0.0261(12) 0.0575(14) 0.0051(10) -0.0048(12) 0.0003(11)
C48 0.0530(14) 0.0316(12) 0.0708(16) -0.0056(11) 0.0038(12) -0.0086(10)
C49 0.0356(12) 0.0484(14) 0.0667(15) 0.0175(11) 0.0112(11) 0.0012(10)
C50 0.0473(14) 0.0797(19) 0.0657(16) 0.0335(14) 0.0248(12) 0.0141(13)
C52 0.0389(12) 0.0789(18) 0.0485(13) 0.0243(12) 0.0066(10) 0.0032(12)
C50A 0.0473(14) 0.0797(19) 0.0657(16) 0.0335(14) 0.0248(12) 0.0141(13)
C52A 0.0389(12) 0.0789(18) 0.0485(13) 0.0243(12) 0.0066(10) 0.0032(12)
C1S 0.0630(16) 0.0535(16) 0.0694(17) -0.0104(13) 0.0205(13) 0.0087(13)
C2S 0.0668(17) 0.0515(16) 0.0864(19) 0.0023(14) 0.0229(15) 0.0063(13)
C3S 0.068(2) 0.076(2) 0.127(3) -0.008(2) 0.0133(19) -0.0154(17)

loop_
_atom_type_symbol
_atom_type_description
_atom_type_scat_dispersion_real
_atom_type_scat_dispersion_imag
_atom_type_scat_source
C C 0.0033 0.0016 'International Tables Vol C Tables 4.2.6.8 and 6.1.1.4'
H H 0 0 'International Tables Vol C Tables 4.2.6.8 and 6.1.1.4'
Ca Ca 0.2262 0.3064 'International Tables Vol C Tables 4.2.6.8 and 6.1.1.4'
N N 0.0061 0.0033 'International Tables Vol C Tables 4.2.6.8 and 6.1.1.4'
O O 0.0106 0.006 'International Tables Vol C Tables 4.2.6.8 and 6.1.1.4'
P P 0.1023 0.0942 'International Tables Vol C Tables 4.2.6.8 and 6.1.1.4'

loop_
_geom_angle_atom_site_label_1
_geom_angle_atom_site_label_2
_geom_angle_atom_site_label_3
_geom_angle
_geom_angle_site_symmetry_1
N2 Ca O 91.38(5) .
N2 Ca N1 79.88(5) .
O Ca N1 95.31(5) .
N2 Ca N3 107.37(5) .
O Ca N3 149.07(5) .
N1 Ca N3 111.78(5) .
N2 Ca N4 140.84(5) .
O Ca N4 94.13(5) .
N1 Ca N4 137.82(5) .
N3 Ca N4 55.83(5) .
C30 P C36 106.57(9) .
C30 P C42 103.39(9) .
C36 P C42 105.09(9) .
C52 O C49 108.16(15) .
C52 O Ca 126.43(12) .
C49 O Ca 125.31(12) .
C1 N1 C6 120.16(15) .
C1 N1 Ca 108.33(11) .
C6 N1 Ca 126.09(11) .
C3 N2 C18 118.82(15) .
C3 N2 Ca 109.46(11) .
C18 N2 Ca 128.53(11) .
C42 N3 C43 123.56(15) .
C42 N3 Ca 94.62(11) .
C43 N3 Ca 141.62(11) .
C42 N4 C46 122.50(15) .
C42 N4 Ca 92.38(11) .
C46 N4 Ca 144.89(11) .
N1 C1 C2 124.48(16) .
N1 C1 C4 120.57(16) .
C2 C1 C4 114.94(17) .
C1 C2 C3 131.14(17) .
C1 C2 H2 114.4 .
C3 C2 H2 114.4 .
N2 C3 C2 124.08(16) .
N2 C3 C5 120.35(16) .
C2 C3 C5 115.57(16) .
C1 C4 H4A 109.5 .
C1 C4 H4B 109.5 .
H4A C4 H4B 109.5 .
C1 C4 H4C 109.5 .
H4A C4 H4C 109.5 .
H4B C4 H4C 109.5 .
C3 C5 H5A 109.5 .
C3 C5 H5B 109.5 .
H5A C5 H5B 109.5 .
C3 C5 H5C 109.5 .
H5A C5 H5C 109.5 .
H5B C5 H5C 109.5 .
C11 C6 C7 120.10(17) .
C11 C6 N1 120.85(16) .
C7 C6 N1 118.85(16) .
C8 C7 C6 118.13(18) .
C8 C7 C12 120.79(17) .
C6 C7 C12 121.07(17) .
C9 C8 C7 121.91(19) .
C9 C8 H8 119 .
C7 C8 H8 119 .
C8 C9 C10 119.52(19) .
C8 C9 H9 120.2 .
C10 C9 H9 120.2 .
C9 C10 C11 121.4(2) .
C9 C10 H10 119.3 .
C11 C10 H10 119.3 .
C10 C11 C6 118.94(18) .
C10 C11 C15 118.81(18) .
C6 C11 C15 122.19(17) .
C7 C12 C14 112.47(18) .
C7 C12 C13 112.75(19) .
C14 C12 C13 109.6(2) .
C7 C12 H12 107.2 .
C14 C12 H12 107.2 .
C13 C12 H12 107.2 .
C12 C13 H13A 109.5 .
C12 C13 H13B 109.5 .
H13A C13 H13B 109.5 .
C12 C13 H13C 109.5 .
H13A C13 H13C 109.5 .
H13B C13 H13C 109.5 .
C12 C14 H14A 109.5 .
C12 C14 H14B 109.5 .
H14A C14 H14B 109.5 .
C12 C14 H14C 109.5 .
H14A C14 H14C 109.5 .
H14B C14 H14C 109.5 .
C11 C15 C17 110.06(19) .
C11 C15 C16 112.15(18) .
C17 C15 C16 111.1(2) .
C11 C15 H15 107.8 .
C17 C15 H15 107.8 .
C16 C15 H15 107.8 .
C15 C16 H16A 109.5 .
C15 C16 H16B 109.5 .
H16A C16 H16B 109.5 .
C15 C16 H16C 109.5 .
H16A C16 H16C 109.5 .
H16B C16 H16C 109.5 .
C15 C17 H17A 109.5 .
C15 C17 H17B 109.5 .
H17A C17 H17B 109.5 .
C15 C17 H17C 109.5 .
H17A C17 H17C 109.5 .
H17B C17 H17C 109.5 .
C23 C18 C19 120.32(16) .
C23 C18 N2 120.63(16) .
C19 C18 N2 118.93(16) .
C20 C19 C18 118.49(18) .
C20 C19 C24 119.66(17) .
C18 C19 C24 121.85(16) .
C21 C20 C19 121.49(19) .
C21 C20 H20 119.3 .
C19 C20 H20 119.3 .
C20 C21 C22 119.70(19) .
C20 C21 H21 120.2 .
C22 C21 H21 120.2 .
C21 C22 C23 121.06(19) .
C21 C22 H22 119.5 .
C23 C22 H22 119.5 .
C22 C23 C18 118.88(18) .
C22 C23 C27 118.61(17) .
C18 C23 C27 122.51(16) .
C25 C24 C26 108.3(2) .
C25 C24 C19 112.47(19) .
C26 C24 C19 112.28(18) .
C25 C24 H24 107.9 .
C26 C24 H24 107.9 .
C19 C24 H24 107.9 .
C24 C25 H25A 109.5 .
C24 C25 H25B 109.5 .
H25A C25 H25B 109.5 .
C24 C25 H25C 109.5 .
H25A C25 H25C 109.5 .
H25B C25 H25C 109.5 .
C24 C26 H26A 109.5 .
C24 C26 H26B 109.5 .
H26A C26 H26B 109.5 .
C24 C26 H26C 109.5 .
H26A C26 H26C 109.5 .
H26B C26 H26C 109.5 .
C23 C27 C28 111.32(16) .
C23 C27 C29 111.60(17) .
C28 C27 C29 110.23(17) .
C23 C27 H27 107.8 .
C28 C27 H27 107.8 .
C29 C27 H27 107.8 .
C27 C28 H28A 109.5 .
C27 C28 H28B 109.5 .
H28A C28 H28B 109.5 .
C27 C28 H28C 109.5 .
H28A C28 H28C 109.5 .
H28B C28 H28C 109.5 .
C27 C29 H29A 109.5 .
C27 C29 H29B 109.5 .
H29A C29 H29B 109.5 .
C27 C29 H29C 109.5 .
H29A C29 H29C 109.5 .
H29B C29 H29C 109.5 .
C31 C30 C35 117.8(2) .
C31 C30 P 122.12(15) .
C35 C30 P 119.00(17) .
C32 C31 C30 120.98(19) .
C32 C31 H31 119.5 .
C30 C31 H31 119.5 .
C31 C32 C33 120.2(2) .
C31 C32 H32 119.9 .
C33 C32 H32 119.9 .
C34 C33 C32 119.4(2) .
C34 C33 H33 120.3 .
C32 C33 H33 120.3 .
C33 C34 C35 120.7(2) .
C33 C34 H34 119.6 .
C35 C34 H34 119.6 .
C34 C35 C30 120.8(2) .
C34 C35 H35 119.6 .
C30 C35 H35 119.6 .
C41 C36 C37 117.7(2) .
C41 C36 P 114.19(16) .
C37 C36 P 128.09(17) .
C38 C37 C36 120.5(2) .
C38 C37 H37 119.8 .
C36 C37 H37 119.8 .
C39 C38 C37 120.9(2) .
C39 C38 H38 119.6 .
C37 C38 H38 119.6 .
C40 C39 C38 119.4(2) .
C40 C39 H39 120.3 .
C38 C39 H39 120.3 .
C39 C40 C41 119.9(2) .
C39 C40 H40 120 .
C41 C40 H40 120 .
C40 C41 C36 121.5(2) .
C40 C41 H41 119.3 .
C36 C41 H41 119.3 .
N3 C42 N4 116.79(16) .
N3 C42 P 125.95(14) .
N4 C42 P 117.26(13) .
N3 C43 C45 109.68(15) .
N3 C43 C44 110.47(16) .
C45 C43 C44 110.37(16) .
N3 C43 H43 108.8 .
C45 C43 H43 108.8 .
C44 C43 H43 108.8 .
C43 C44 H44A 109.5 .
C43 C44 H44B 109.5 .
H44A C44 H44B 109.5 .
C43 C44 H44C 109.5 .
H44A C44 H44C 109.5 .
H44B C44 H44C 109.5 .
C43 C45 H45A 109.5 .
C43 C45 H45B 109.5 .
H45A C45 H45B 109.5 .
C43 C45 H45C 109.5 .
H45A C45 H45C 109.5 .
H45B C45 H45C 109.5 .
N4 C46 C48 111.61(16) .
N4 C46 C47 109.29(15) .
C48 C46 C47 109.91(18) .
N4 C46 H46 108.7 .
C48 C46 H46 108.7 .
C47 C46 H46 108.7 .
C46 C47 H47A 109.5 .
C46 C47 H47B 109.5 .
H47A C47 H47B 109.5 .
C46 C47 H47C 109.5 .
H47A C47 H47C 109.5 .
H47B C47 H47C 109.5 .
C46 C48 H48A 109.5 .
C46 C48 H48B 109.5 .
H48A C48 H48B 109.5 .
C46 C48 H48C 109.5 .
H48A C48 H48C 109.5 .
H48B C48 H48C 109.5 .
O C49 C50 106.24(17) .
O C49 H49A 110.5 .
C50 C49 H49A 110.5 .
O C49 H49B 110.5 .
C50 C49 H49B 110.5 .
H49A C49 H49B 108.7 .
C49 C50 C51 106.6(2) .
C49 C50 H50A 110.4 .
C51 C50 H50A 110.4 .
C49 C50 H50B 110.4 .
C51 C50 H50B 110.4 .
H50A C50 H50B 108.6 .
C52 C51 C50 103.7(3) .
C52 C51 H51A 111 .
C50 C51 H51A 111 .
C52 C51 H51B 111 .
C50 C51 H51B 111 .
H51A C51 H51B 109 .
O C52 C51 106.4(2) .
O C52 H52A 110.4 .
C51 C52 H52A 110.4 .
O C52 H52B 110.4 .
C51 C52 H52B 110.4 .
H52A C52 H52B 108.6 .
H51C C51A H51D 108.9 .
C1S C1S C2S 115.1(3) 3_765
C1S C1S H1S1 108.5 3_765
C2S C1S H1S1 108.5 .
C1S C1S H1S2 108.5 3_765
C2S C1S H1S2 108.5 .
H1S1 C1S H1S2 107.5 .
C3S C2S C1S 113.5(3) .
C3S C2S H2S1 108.9 .
C1S C2S H2S1 108.9 .
C3S C2S H2S2 108.9 .
C1S C2S H2S2 108.9 .
H2S1 C2S H2S2 107.7 .
C2S C3S H3S1 109.5 .
C2S C3S H3S2 109.5 .
H3S1 C3S H3S2 109.5 .
C2S C3S H3S3 109.5 .
H3S1 C3S H3S3 109.5 .
H3S2 C3S H3S3 109.5 .

loop_
_geom_bond_atom_site_label_1
_geom_bond_atom_site_label_2
_geom_bond_distance
_geom_bond_site_symmetry_2
Ca N2 2.3733(15) .
Ca O 2.3832(13) .
Ca N1 2.3876(14) .
Ca N3 2.3934(15) .
Ca N4 2.4410(15) .
P C30 1.825(2) .
P C36 1.833(2) .
P C42 1.9188(18) .
O C52 1.435(3) .
O C49 1.442(2) .
N1 C1 1.328(2) .
N1 C6 1.433(2) .
N2 C3 1.327(2) .
N2 C18 1.432(2) .
N3 C42 1.327(2) .
N3 C43 1.460(2) .
N4 C42 1.331(2) .
N4 C46 1.468(2) .
C1 C2 1.408(3) .
C1 C4 1.520(2) .
C2 C3 1.409(2) .
C2 H2 0.95 .
C3 C5 1.518(2) .
C4 H4A 0.98 .
C4 H4B 0.98 .
C4 H4C 0.98 .
C5 H5A 0.98 .
C5 H5B 0.98 .
C5 H5C 0.98 .
C6 C11 1.403(3) .
C6 C7 1.417(3) .
C7 C8 1.395(3) .
C7 C12 1.517(3) .
C8 C9 1.373(3) .
C8 H8 0.95 .
C9 C10 1.375(3) .
C9 H9 0.95 .
C10 C11 1.395(3) .
C10 H10 0.95 .
C11 C15 1.517(3) .
C12 C14 1.519(3) .
C12 C13 1.534(3) .
C12 H12 1 .
C13 H13A 0.98 .
C13 H13B 0.98 .
C13 H13C 0.98 .
C14 H14A 0.98 .
C14 H14B 0.98 .
C14 H14C 0.98 .
C15 C17 1.523(3) .
C15 C16 1.533(3) .
C15 H15 1 .
C16 H16A 0.98 .
C16 H16B 0.98 .
C16 H16C 0.98 .
C17 H17A 0.98 .
C17 H17B 0.98 .
C17 H17C 0.98 .
C18 C23 1.401(3) .
C18 C19 1.414(3) .
C19 C20 1.393(3) .
C19 C24 1.520(3) .
C20 C21 1.376(3) .
C20 H20 0.95 .
C21 C22 1.383(3) .
C21 H21 0.95 .
C22 C23 1.397(3) .
C22 H22 0.95 .
C23 C27 1.523(3) .
C24 C25 1.515(3) .
C24 C26 1.520(3) .
C24 H24 1 .
C25 H25A 0.98 .
C25 H25B 0.98 .
C25 H25C 0.98 .
C26 H26A 0.98 .
C26 H26B 0.98 .
C26 H26C 0.98 .
C27 C28 1.526(3) .
C27 C29 1.530(3) .
C27 H27 1 .
C28 H28A 0.98 .
C28 H28B 0.98 .
C28 H28C 0.98 .
C29 H29A 0.98 .
C29 H29B 0.98 .
C29 H29C 0.98 .
C30 C31 1.392(3) .
C30 C35 1.402(3) .
C31 C32 1.385(3) .
C31 H31 0.95 .
C32 C33 1.388(3) .
C32 H32 0.95 .
C33 C34 1.373(3) .
C33 H33 0.95 .
C34 C35 1.380(3) .
C34 H34 0.95 .
C35 H35 0.95 .
C36 C41 1.395(3) .
C36 C37 1.397(3) .
C37 C38 1.384(3) .
C37 H37 0.95 .
C38 C39 1.380(3) .
C38 H38 0.95 .
C39 C40 1.379(3) .
C39 H39 0.95 .
C40 C41 1.384(3) .
C40 H40 0.95 .
C41 H41 0.95 .
C43 C45 1.523(3) .
C43 C44 1.528(3) .
C43 H43 1 .
C44 H44A 0.98 .
C44 H44B 0.98 .
C44 H44C 0.98 .
C45 H45A 0.98 .
C45 H45B 0.98 .
C45 H45C 0.98 .
C46 C48 1.520(3) .
C46 C47 1.521(3) .
C46 H46 1 .
C47 H47A 0.98 .
C47 H47B 0.98 .
C47 H47C 0.98 .
C48 H48A 0.98 .
C48 H48B 0.98 .
C48 H48C 0.98 .
C49 C50 1.498(3) .
C49 H49A 0.99 .
C49 H49B 0.99 .
C50 C51 1.515(5) .
C50 H50A 0.99 .
C50 H50B 0.99 .
C51 C52 1.481(5) .
C51 H51A 0.99 .
C51 H51B 0.99 .
C52 H52A 0.99 .
C52 H52B 0.99 .
C51A H51C 0.99 .
C51A H51D 0.99 .
C1S C1S 1.500(5) 3_765
C1S C2S 1.516(4) .
C1S H1S1 0.99 .
C1S H1S2 0.99 .
C2S C3S 1.510(4) .
C2S H2S1 0.99 .
C2S H2S2 0.99 .
C3S H3S1 0.98 .
C3S H3S2 0.98 .
C3S H3S3 0.98 .
